data_4329573
loop_
_publ_author_name
'Runyu Tan'
'Zhi-Bin Wang'
'Yu Li'
'Daniel J. Kozera'
'Zheng-Hong Lu'
'Datong Song'

_publ_section_title
;
 Syntheses, Structures, and Luminescent Properties of
 Dipyridylamine-Functionalized Anthracene and Its Complexes
;
_journal_name_full 'Inorganic Chemistry'
_journal_page_first 7039
_journal_page_last 7049
_journal_paper_doi 10.1021/ic201757r
_journal_volume 51
_journal_year 2012
_chemical_formula_sum 'C67 H58 B2 Cl2 F8 N6 Rh2'
_chemical_formula_weight 1397.53
_chemical_name_systematic
; 
 ? 
;
_space_group_IT_number 2
_symmetry_cell_setting triclinic
_symmetry_space_group_name_Hall '-P 1'
_symmetry_space_group_name_H-M 'P -1'
_atom_sites_solution_hydrogens geom
_atom_sites_solution_primary direct
_atom_sites_solution_secondary difmap
_audit_creation_method SHELXL-97
_cell_angle_alpha 109.469(2)
_cell_angle_beta 100.819(2)
_cell_angle_gamma 102.057(2)
_cell_formula_units_Z 2
_cell_length_a 10.3248(5)
_cell_length_b 18.3669(9)
_cell_length_c 19.8936(11)
_cell_measurement_reflns_used 15138
_cell_measurement_temperature 150(2)
_cell_measurement_theta_max 27.76
_cell_measurement_theta_min 1.97
_cell_volume 3340.1(3)
_computing_structure_refinement 'SHELXL-97 (Sheldrick, 2008)'
_computing_structure_solution 'SHELXS-97 (Sheldrick, 2008)'
_diffrn_ambient_temperature 150(2)
_diffrn_measured_fraction_theta_full 0.962
_diffrn_measured_fraction_theta_max 0.962
_diffrn_radiation_monochromator graphite
_diffrn_radiation_source 'fine-focus sealed tube'
_diffrn_radiation_type MoK\a
_diffrn_radiation_wavelength 0.71073
_diffrn_reflns_av_R_equivalents 0.0518
_diffrn_reflns_av_sigmaI/netI 0.0681
_diffrn_reflns_limit_h_max 13
_diffrn_reflns_limit_h_min -12
_diffrn_reflns_limit_k_max 20
_diffrn_reflns_limit_k_min -23
_diffrn_reflns_limit_l_max 25
_diffrn_reflns_limit_l_min -25
_diffrn_reflns_number 55337
_diffrn_reflns_theta_full 27.76
_diffrn_reflns_theta_max 27.76
_diffrn_reflns_theta_min 1.97
_exptl_absorpt_coefficient_mu 0.640
_exptl_absorpt_correction_T_max 0.9749
_exptl_absorpt_correction_T_min 0.8564
_exptl_absorpt_correction_type multi-scan
_exptl_absorpt_process_details 'bruker apex 2'
_exptl_crystal_colour yellow
_exptl_crystal_density_diffrn 1.390
_exptl_crystal_description plate
_exptl_crystal_F_000 1416
_exptl_crystal_size_max 0.25
_exptl_crystal_size_mid 0.12
_exptl_crystal_size_min 0.04
_platon_squeeze_details
;
;
_refine_diff_density_max 1.488
_refine_diff_density_min -0.730
_refine_diff_density_rms 0.090
_refine_ls_extinction_method none
_refine_ls_goodness_of_fit_ref 1.028
_refine_ls_hydrogen_treatment constr
_refine_ls_matrix_type full
_refine_ls_number_parameters 775
_refine_ls_number_reflns 15138
_refine_ls_number_restraints 0
_refine_ls_restrained_S_all 1.028
_refine_ls_R_factor_all 0.0848
_refine_ls_R_factor_gt 0.0504
_refine_ls_shift/su_max 0.013
_refine_ls_shift/su_mean 0.000
_refine_ls_structure_factor_coef Fsqd
_refine_ls_weighting_details 'calc w=1/[\s^2^(Fo^2^)+(0.0626P)^2^+0.0000P] where P=(Fo^2^+2Fc^2^)/3'
_refine_ls_weighting_scheme calc
_refine_ls_wR_factor_gt 0.1147
_refine_ls_wR_factor_ref 0.1246
_reflns_number_gt 10148
_reflns_number_total 15138
_reflns_threshold_expression >2sigma(I)
_cod_data_source_file ic201757r_si_001_2.cif
_cod_data_source_block 2a
_cod_database_code 4329573

loop_
_symmetry_equiv_pos_as_xyz
'x, y, z'
'-x, -y, -z'

loop_
_atom_site_label
_atom_site_type_symbol
_atom_site_fract_x
_atom_site_fract_y
_atom_site_fract_z
_atom_site_U_iso_or_equiv
_atom_site_adp_type
_atom_site_occupancy
_atom_site_symmetry_multiplicity
_atom_site_calc_flag
_atom_site_refinement_flags
_atom_site_disorder_assembly
_atom_site_disorder_group
Rh1 Rh 0.61294(3) 0.127583(17) -0.355208(15) 0.02674(9) Uani 1 1 d . A .
Rh2 Rh 0.38288(3) 0.315775(17) 0.255425(17) 0.03216(9) Uani 1 1 d . B .
C1 C 1.0030(3) 0.6426(2) -0.05342(19) 0.0267(8) Uani 1 1 d . . .
C2 C 1.1021(4) 0.6773(2) -0.0796(2) 0.0340(9) Uani 1 1 d . . .
H2A H 1.1498 0.6450 -0.1073 0.041 Uiso 1 1 calc R . .
C3 C 1.1343(4) 0.7605(2) -0.0660(2) 0.0406(10) Uani 1 1 d . . .
H3A H 1.2053 0.7835 -0.0836 0.049 Uiso 1 1 calc R . .
C4 C 1.0668(4) 0.8077(2) -0.0288(2) 0.0368(9) Uani 1 1 d . . .
H4A H 1.0881 0.8630 -0.0220 0.044 Uiso 1 1 calc R . .
C5 C 0.9631(4) 0.7753(2) 0.0005(2) 0.0282(8) Uani 1 1 d . . .
C6 C 0.8885(4) 0.8214(2) 0.03753(19) 0.0297(8) Uani 1 1 d . . .
H6A H 0.9049 0.8760 0.0422 0.036 Uiso 1 1 calc R . .
C7 C 0.7901(4) 0.7902(2) 0.06810(19) 0.0268(8) Uani 1 1 d . . .
C8 C 0.7102(4) 0.8362(2) 0.1048(2) 0.0331(9) Uani 1 1 d . . .
H8A H 0.7192 0.8893 0.1062 0.040 Uiso 1 1 calc R . .
C9 C 0.6222(4) 0.8057(2) 0.1374(2) 0.0385(9) Uani 1 1 d . . .
H9A H 0.5691 0.8372 0.1609 0.046 Uiso 1 1 calc R . .
C10 C 0.6079(4) 0.7272(2) 0.1371(2) 0.0367(9) Uani 1 1 d . . .
H10A H 0.5470 0.7073 0.1616 0.044 Uiso 1 1 calc R . .
C11 C 0.6799(4) 0.6796(2) 0.1023(2) 0.0300(8) Uani 1 1 d . . .
C12 C 0.7704(3) 0.7082(2) 0.06335(19) 0.0254(7) Uani 1 1 d . . .
C13 C 0.8399(3) 0.66133(19) 0.02293(18) 0.0244(7) Uani 1 1 d . . .
H13A H 0.8225 0.6064 0.0173 0.029 Uiso 1 1 calc R . .
C14 C 0.9339(3) 0.69155(19) -0.00959(18) 0.0252(7) Uani 1 1 d . . .
C15 C 0.9649(4) 0.5571(2) -0.07240(19) 0.0274(8) Uani 1 1 d . . .
C16 C 0.9285(4) 0.4851(2) -0.0927(2) 0.0302(8) Uani 1 1 d . . .
C17 C 0.8924(3) 0.3981(2) -0.12183(19) 0.0267(7) Uani 1 1 d . . .
C18 C 0.7923(4) 0.3508(2) -0.10294(19) 0.0287(8) Uani 1 1 d . . .
H18A H 0.7463 0.3762 -0.0690 0.034 Uiso 1 1 calc R . .
C19 C 0.7595(3) 0.2675(2) -0.13300(19) 0.0272(8) Uani 1 1 d . . .
H19A H 0.6908 0.2362 -0.1197 0.033 Uiso 1 1 calc R . .
C20 C 0.8257(3) 0.2293(2) -0.18217(19) 0.0250(7) Uani 1 1 d . . .
C21 C 0.9263(3) 0.2763(2) -0.2009(2) 0.0312(8) Uani 1 1 d . . .
H21A H 0.9733 0.2510 -0.2343 0.037 Uiso 1 1 calc R . .
C22 C 0.9576(4) 0.3593(2) -0.1711(2) 0.0328(8) Uani 1 1 d . . .
H22A H 1.0256 0.3905 -0.1848 0.039 Uiso 1 1 calc R . .
C23 C 0.8611(3) 0.11017(19) -0.26744(19) 0.0242(7) Uani 1 1 d . . .
C24 C 0.8675(4) 0.0738(2) -0.3885(2) 0.0364(9) Uani 1 1 d . . .
H24A H 0.8271 0.0665 -0.4382 0.044 Uiso 1 1 calc R . .
C25 C 0.9905(4) 0.0570(2) -0.3721(2) 0.0368(9) Uani 1 1 d . . .
H25A H 1.0358 0.0407 -0.4095 0.044 Uiso 1 1 calc R . .
C26 C 1.0475(4) 0.0641(2) -0.3012(2) 0.0404(10) Uani 1 1 d . . .
H26A H 1.1304 0.0507 -0.2891 0.048 Uiso 1 1 calc R . .
C27 C 0.9807(4) 0.0912(2) -0.2480(2) 0.0325(8) Uani 1 1 d . . .
H27A H 1.0172 0.0967 -0.1984 0.039 Uiso 1 1 calc R . .
C28 C 0.6649(3) 0.09330(19) -0.21896(19) 0.0234(7) Uani 1 1 d . . .
C29 C 0.4464(4) 0.0163(2) -0.2949(2) 0.0325(8) Uani 1 1 d . . .
H29A H 0.3783 -0.0025 -0.3411 0.039 Uiso 1 1 calc R . .
C30 C 0.4191(4) -0.0123(2) -0.2413(2) 0.0361(9) Uani 1 1 d . . .
H30A H 0.3332 -0.0505 -0.2508 0.043 Uiso 1 1 calc R . .
C31 C 0.5161(4) 0.0146(2) -0.1747(2) 0.0357(9) Uani 1 1 d . . .
H31A H 0.4966 -0.0024 -0.1365 0.043 Uiso 1 1 calc R . .
C32 C 0.6433(4) 0.0671(2) -0.1632(2) 0.0315(8) Uani 1 1 d . . .
H32A H 0.7140 0.0847 -0.1182 0.038 Uiso 1 1 calc R . .
C33 C 0.6692(4) 0.6022(2) 0.1063(2) 0.0308(8) Uani 1 1 d . . .
C34 C 0.6648(4) 0.5409(2) 0.1158(2) 0.0343(9) Uani 1 1 d . . .
C35 C 0.6530(4) 0.4685(2) 0.1301(2) 0.0333(9) Uani 1 1 d . . .
C36 C 0.5617(4) 0.3949(2) 0.0799(2) 0.0436(10) Uani 1 1 d . . .
H36A H 0.5114 0.3916 0.0332 0.052 Uiso 1 1 calc R . .
C37 C 0.5422(4) 0.3273(2) 0.0957(2) 0.0408(10) Uani 1 1 d . . .
H37A H 0.4807 0.2775 0.0597 0.049 Uiso 1 1 calc R . .
C38 C 0.6117(3) 0.3309(2) 0.1638(2) 0.0268(8) Uani 1 1 d . . .
C39 C 0.7078(4) 0.4024(2) 0.2136(2) 0.0316(8) Uani 1 1 d . . .
H39A H 0.7606 0.4045 0.2592 0.038 Uiso 1 1 calc R . .
C40 C 0.7277(4) 0.4710(2) 0.1977(2) 0.0340(9) Uani 1 1 d . . .
H40A H 0.7925 0.5201 0.2329 0.041 Uiso 1 1 calc R . .
C41 C 0.4635(3) 0.1969(2) 0.1407(2) 0.0274(8) Uani 1 1 d . . .
C42 C 0.2352(4) 0.1453(2) 0.1323(2) 0.0342(9) Uani 1 1 d . . .
H42A H 0.1571 0.1500 0.1503 0.041 Uiso 1 1 calc R . .
C43 C 0.2236(4) 0.0761(2) 0.0732(2) 0.0336(9) Uani 1 1 d . . .
H43A H 0.1387 0.0342 0.0511 0.040 Uiso 1 1 calc R . .
C44 C 0.3356(4) 0.0678(2) 0.0462(2) 0.0350(9) Uani 1 1 d . . .
H44A H 0.3290 0.0212 0.0046 0.042 Uiso 1 1 calc R . .
C45 C 0.4582(4) 0.1298(2) 0.0817(2) 0.0337(9) Uani 1 1 d . . .
H45A H 0.5381 0.1258 0.0654 0.040 Uiso 1 1 calc R . .
C46 C 0.6394(3) 0.2677(2) 0.2553(2) 0.0296(8) Uani 1 1 d . . .
C47 C 0.6004(4) 0.2899(2) 0.3693(2) 0.0398(9) Uani 1 1 d . . .
H47A H 0.5455 0.3042 0.4020 0.048 Uiso 1 1 calc R . .
C48 C 0.7163(4) 0.2703(3) 0.3940(3) 0.0478(11) Uani 1 1 d . . .
H48A H 0.7405 0.2709 0.4427 0.057 Uiso 1 1 calc R . .
C49 C 0.7965(4) 0.2500(2) 0.3475(2) 0.0459(10) Uani 1 1 d . . .
H49A H 0.8779 0.2370 0.3637 0.055 Uiso 1 1 calc R . .
C50 C 0.7582(4) 0.2487(2) 0.2770(2) 0.0353(9) Uani 1 1 d . . .
H50A H 0.8127 0.2349 0.2439 0.042 Uiso 1 1 calc R . .
C51 C 0.4071(4) 0.1346(3) -0.3901(2) 0.0420(10) Uani 1 1 d . . .
H51A H 0.3404 0.0960 -0.3818 0.050 Uiso 1 1 d R A .
C52 C 0.4822(4) 0.1994(2) -0.3248(2) 0.0394(10) Uani 1 1 d . A .
H52A H 0.4535 0.1948 -0.2828 0.047 Uiso 1 1 d R . .
C53 C 0.5329(15) 0.2815(8) -0.3256(8) 0.062(5) Uiso 0.50 1 d P A 1
H53A H 0.5880 0.3197 -0.2749 0.075 Uiso 0.50 1 calc PR A 1
H53B H 0.4528 0.3002 -0.3401 0.075 Uiso 0.50 1 calc PR A 1
C53A C 0.5636(13) 0.2885(7) -0.3086(7) 0.039(3) Uiso 0.50 1 d P A 2
H53C H 0.4958 0.3187 -0.3136 0.047 Uiso 0.50 1 calc PR A 2
H53D H 0.6204 0.3134 -0.2562 0.047 Uiso 0.50 1 calc PR A 2
C54 C 0.6239(9) 0.2823(5) -0.3809(5) 0.0303(19) Uiso 0.50 1 d P A 1
H54A H 0.5651 0.2771 -0.4287 0.036 Uiso 0.50 1 calc PR A 1
H54B H 0.6962 0.3349 -0.3603 0.036 Uiso 0.50 1 calc PR A 1
C54A C 0.6443(13) 0.2986(7) -0.3501(7) 0.067(4) Uiso 0.50 1 d P A 2
H54C H 0.7292 0.3428 -0.3184 0.080 Uiso 0.50 1 calc PR A 2
H54D H 0.5974 0.3162 -0.3873 0.080 Uiso 0.50 1 calc PR A 2
C55 C 0.6896(5) 0.2174(3) -0.3947(3) 0.0604(15) Uani 1 1 d . . .
H55A H 0.7877 0.2292 -0.3863 0.072 Uiso 1 1 d R A .
C56 C 0.6215(5) 0.1465(4) -0.4540(3) 0.0643(16) Uani 1 1 d . A .
H56A H 0.6807 0.1211 -0.4792 0.077 Uiso 1 1 d R . .
C57 C 0.4585(10) 0.1061(6) -0.5081(5) 0.0479(16) Uiso 0.50 1 d P A 1
H57A H 0.4485 0.1182 -0.5534 0.057 Uiso 0.50 1 calc PR A 1
H57B H 0.4288 0.0468 -0.5229 0.057 Uiso 0.50 1 calc PR A 1
C57A C 0.4928(10) 0.1393(6) -0.5008(5) 0.0479(16) Uiso 0.50 1 d P A 2
H57C H 0.4728 0.0921 -0.5478 0.057 Uiso 0.50 1 calc PR A 2
H57D H 0.5037 0.1878 -0.5131 0.057 Uiso 0.50 1 calc PR A 2
C58 C 0.3720(11) 0.1473(7) -0.4581(6) 0.035(3) Uiso 0.50 1 d P A 1
H58A H 0.3954 0.2057 -0.4478 0.043 Uiso 0.50 1 calc PR A 1
H58B H 0.2721 0.1225 -0.4833 0.043 Uiso 0.50 1 calc PR A 1
C58A C 0.3777(16) 0.1305(9) -0.4734(8) 0.069(5) Uiso 0.50 1 d P A 2
H58C H 0.3095 0.0779 -0.5064 0.082 Uiso 0.50 1 calc PR A 2
H58D H 0.3349 0.1733 -0.4761 0.082 Uiso 0.50 1 calc PR A 2
C59 C 0.1803(4) 0.3237(3) 0.2186(3) 0.0535(12) Uani 1 1 d . . .
H59A H 0.1135 0.2736 0.1848 0.064 Uiso 1 1 d R B .
C60 C 0.2665(4) 0.3616(3) 0.1879(3) 0.0557(13) Uani 1 1 d . B .
H60A H 0.2491 0.3272 0.1368 0.067 Uiso 1 1 d R . .
C61 C 0.3091(9) 0.4579(5) 0.2277(5) 0.0363(19) Uiso 0.50 1 d P B 1
H61A H 0.3126 0.4807 0.1892 0.044 Uiso 0.50 1 calc PR B 1
H61D H 0.2354 0.4727 0.2499 0.044 Uiso 0.50 1 calc PR B 1
C61A C 0.3340(10) 0.4451(5) 0.1987(6) 0.049(2) Uiso 0.50 1 d P B 2
H61B H 0.2637 0.4738 0.1936 0.058 Uiso 0.50 1 calc PR B 2
H61C H 0.3829 0.4450 0.1604 0.058 Uiso 0.50 1 calc PR B 2
C62 C 0.4134(14) 0.4886(8) 0.2737(7) 0.059(4) Uiso 0.50 1 d P B 1
H62A H 0.4074 0.5403 0.3081 0.070 Uiso 0.50 1 calc PR B 1
H62D H 0.4854 0.5024 0.2496 0.070 Uiso 0.50 1 calc PR B 1
C62A C 0.4510(12) 0.4948(7) 0.2870(6) 0.038(3) Uiso 0.50 1 d P B 2
H62B H 0.5414 0.5208 0.2824 0.045 Uiso 0.50 1 calc PR B 2
H62C H 0.4181 0.5379 0.3175 0.045 Uiso 0.50 1 calc PR B 2
C63 C 0.4684(5) 0.4408(2) 0.3239(2) 0.0465(11) Uani 1 1 d . . .
H63A H 0.5631 0.4531 0.3504 0.056 Uiso 1 1 d R B .
C64 C 0.3778(5) 0.4044(3) 0.3548(3) 0.0490(11) Uani 1 1 d . B .
H64A H 0.4207 0.3991 0.3995 0.059 Uiso 1 1 d R . .
C65 C 0.2495(11) 0.4221(6) 0.3616(6) 0.040(3) Uiso 0.50 1 d P B 1
H65A H 0.2529 0.4761 0.3607 0.048 Uiso 0.50 1 calc PR B 1
H65B H 0.2330 0.4218 0.4089 0.048 Uiso 0.50 1 calc PR B 1
C65A C 0.2152(14) 0.4034(9) 0.3404(8) 0.069(4) Uiso 0.50 1 d P B 2
H65C H 0.1735 0.3718 0.3668 0.082 Uiso 0.50 1 calc PR B 2
H65D H 0.2147 0.4597 0.3659 0.082 Uiso 0.50 1 calc PR B 2
C66 C 0.1296(9) 0.3537(6) 0.2928(5) 0.043(2) Uiso 0.50 1 d P B 1
H66A H 0.0508 0.3750 0.2825 0.051 Uiso 0.50 1 calc PR B 1
H66B H 0.0970 0.3070 0.3059 0.051 Uiso 0.50 1 calc PR B 1
C66A C 0.1300(12) 0.3761(7) 0.2733(6) 0.066(3) Uiso 0.50 1 d P B 2
H66C H 0.1192 0.4223 0.2600 0.079 Uiso 0.50 1 calc PR B 2
H66D H 0.0383 0.3459 0.2730 0.079 Uiso 0.50 1 calc PR B 2
C67 C 0.8233(5) -0.1374(3) -0.3375(3) 0.0667(14) Uani 1 1 d . . .
H67A H 0.8585 -0.1002 -0.3607 0.080 Uiso 1 1 calc R . .
H67B H 0.9014 -0.1336 -0.2978 0.080 Uiso 1 1 calc R . .
N1 N 0.7971(3) 0.14374(16) -0.21168(15) 0.0246(6) Uani 1 1 d . . .
N2 N 0.8019(3) 0.10018(17) -0.33703(16) 0.0272(6) Uani 1 1 d . . .
N3 N 0.5682(3) 0.07051(16) -0.28290(16) 0.0262(6) Uani 1 1 d . . .
N4 N 0.5903(3) 0.25985(17) 0.18062(17) 0.0280(7) Uani 1 1 d . . .
N5 N 0.3526(3) 0.20614(17) 0.16530(17) 0.0288(7) Uani 1 1 d . . .
N6 N 0.5609(3) 0.28974(17) 0.30119(17) 0.0318(7) Uani 1 1 d . . .
F1 F 0.7393(2) 1.07734(14) 0.12323(13) 0.0477(6) Uani 1 1 d . . .
F2 F 0.9566(2) 1.15187(12) 0.19465(13) 0.0430(5) Uani 1 1 d . . .
F3 F 0.9231(2) 1.03909(13) 0.09282(12) 0.0443(6) Uani 1 1 d . . .
F4 F 0.8672(3) 1.02887(15) 0.19429(14) 0.0562(7) Uani 1 1 d . . .
F5 F 0.0357(2) 1.11777(14) 0.47766(14) 0.0531(6) Uani 1 1 d . . .
F6 F -0.1914(2) 1.05174(15) 0.44245(12) 0.0507(6) Uani 1 1 d . . .
F7 F -0.1188(3) 1.18838(15) 0.48034(13) 0.0528(6) Uani 1 1 d . . .
F8 F -0.1030(3) 1.10748(15) 0.36954(13) 0.0524(6) Uani 1 1 d . . .
B1 B 0.8717(4) 1.0747(3) 0.1519(3) 0.0330(10) Uani 1 1 d . . .
B2 B -0.0938(5) 1.1179(3) 0.4427(3) 0.0348(10) Uani 1 1 d . . .
Cl1 Cl 0.69742(12) -0.10601(7) -0.29774(7) 0.0568(3) Uani 1 1 d . . .
Cl2 Cl 0.76346(15) -0.23574(8) -0.40423(9) 0.0751(4) Uani 1 1 d . . .

loop_
_atom_site_aniso_label
_atom_site_aniso_U_11
_atom_site_aniso_U_22
_atom_site_aniso_U_33
_atom_site_aniso_U_23
_atom_site_aniso_U_13
_atom_site_aniso_U_12
Rh1 0.02146(15) 0.03310(17) 0.03124(17) 0.01650(13) 0.00859(12) 0.01155(12)
Rh2 0.02228(16) 0.03016(17) 0.0481(2) 0.01948(15) 0.00907(14) 0.00950(13)
C1 0.0255(18) 0.0251(18) 0.0280(19) 0.0117(16) 0.0042(15) 0.0049(15)
C2 0.032(2) 0.035(2) 0.038(2) 0.0154(18) 0.0132(18) 0.0088(17)
C3 0.038(2) 0.039(2) 0.048(3) 0.023(2) 0.021(2) 0.0006(19)
C4 0.039(2) 0.030(2) 0.042(2) 0.0193(19) 0.0114(19) 0.0030(18)
C5 0.0294(19) 0.0240(18) 0.032(2) 0.0165(16) 0.0056(16) 0.0036(16)
C6 0.037(2) 0.0205(17) 0.030(2) 0.0125(16) 0.0050(17) 0.0064(16)
C7 0.0300(19) 0.0230(18) 0.030(2) 0.0136(16) 0.0051(16) 0.0097(15)
C8 0.038(2) 0.0242(19) 0.035(2) 0.0081(17) 0.0039(18) 0.0151(17)
C9 0.036(2) 0.034(2) 0.048(2) 0.0109(19) 0.0166(19) 0.0181(18)
C10 0.031(2) 0.037(2) 0.046(2) 0.0166(19) 0.0166(19) 0.0100(18)
C11 0.0267(19) 0.0283(19) 0.038(2) 0.0152(17) 0.0098(17) 0.0106(16)
C12 0.0236(18) 0.0253(18) 0.0284(19) 0.0131(16) 0.0049(15) 0.0072(15)
C13 0.0250(18) 0.0184(17) 0.0270(19) 0.0094(15) 0.0033(15) 0.0034(14)
C14 0.0259(18) 0.0222(17) 0.0269(19) 0.0105(15) 0.0068(15) 0.0051(15)
C15 0.0281(19) 0.030(2) 0.0266(19) 0.0109(16) 0.0119(16) 0.0106(16)
C16 0.0265(19) 0.031(2) 0.035(2) 0.0143(17) 0.0121(17) 0.0090(17)
C17 0.0217(18) 0.0244(18) 0.0299(19) 0.0077(15) 0.0043(15) 0.0057(15)
C18 0.0275(19) 0.0261(19) 0.031(2) 0.0067(16) 0.0094(16) 0.0106(16)
C19 0.0236(18) 0.0282(19) 0.033(2) 0.0139(16) 0.0134(16) 0.0045(15)
C20 0.0211(17) 0.0246(18) 0.0286(19) 0.0100(15) 0.0038(15) 0.0085(15)
C21 0.0239(18) 0.032(2) 0.042(2) 0.0128(18) 0.0174(17) 0.0117(16)
C22 0.0244(19) 0.029(2) 0.047(2) 0.0181(18) 0.0130(17) 0.0022(16)
C23 0.0189(17) 0.0222(17) 0.032(2) 0.0112(15) 0.0074(15) 0.0048(14)
C24 0.039(2) 0.041(2) 0.034(2) 0.0159(19) 0.0134(18) 0.0169(19)
C25 0.037(2) 0.039(2) 0.041(2) 0.0144(19) 0.0196(19) 0.0190(19)
C26 0.028(2) 0.051(3) 0.051(3) 0.021(2) 0.0137(19) 0.0231(19)
C27 0.0241(19) 0.034(2) 0.035(2) 0.0096(17) 0.0033(16) 0.0104(16)
C28 0.0209(17) 0.0191(17) 0.0299(19) 0.0084(15) 0.0076(15) 0.0060(14)
C29 0.0230(19) 0.0268(19) 0.043(2) 0.0112(17) 0.0064(17) 0.0038(16)
C30 0.027(2) 0.028(2) 0.055(3) 0.0196(19) 0.0135(19) 0.0044(17)
C31 0.036(2) 0.035(2) 0.049(3) 0.027(2) 0.020(2) 0.0124(18)
C32 0.031(2) 0.037(2) 0.032(2) 0.0189(18) 0.0091(17) 0.0123(17)
C33 0.031(2) 0.029(2) 0.037(2) 0.0162(17) 0.0169(17) 0.0061(16)
C34 0.0261(19) 0.034(2) 0.044(2) 0.0178(19) 0.0143(18) 0.0036(17)
C35 0.030(2) 0.031(2) 0.046(2) 0.0221(19) 0.0160(18) 0.0064(17)
C36 0.041(2) 0.042(2) 0.045(2) 0.027(2) 0.000(2) 0.000(2)
C37 0.040(2) 0.028(2) 0.044(2) 0.0175(19) -0.0024(19) -0.0044(18)
C38 0.0233(18) 0.0227(18) 0.035(2) 0.0125(16) 0.0110(16) 0.0036(15)
C39 0.030(2) 0.030(2) 0.037(2) 0.0177(18) 0.0108(17) 0.0055(17)
C40 0.032(2) 0.0260(19) 0.041(2) 0.0129(17) 0.0120(18) -0.0002(16)
C41 0.0211(17) 0.0259(19) 0.039(2) 0.0202(17) 0.0053(16) 0.0052(15)
C42 0.0215(19) 0.036(2) 0.048(2) 0.025(2) 0.0062(17) 0.0031(17)
C43 0.0234(19) 0.0253(19) 0.048(2) 0.0179(19) 0.0024(17) 0.0000(16)
C44 0.030(2) 0.030(2) 0.039(2) 0.0142(18) -0.0010(17) 0.0061(17)
C45 0.031(2) 0.029(2) 0.045(2) 0.0202(19) 0.0100(18) 0.0097(17)
C46 0.0223(18) 0.0236(18) 0.045(2) 0.0183(17) 0.0082(17) 0.0041(15)
C47 0.038(2) 0.043(2) 0.044(2) 0.024(2) 0.0128(19) 0.0121(19)
C48 0.044(3) 0.056(3) 0.052(3) 0.032(2) 0.009(2) 0.018(2)
C49 0.036(2) 0.048(3) 0.059(3) 0.029(2) 0.005(2) 0.017(2)
C50 0.0232(19) 0.035(2) 0.054(3) 0.0231(19) 0.0118(18) 0.0098(17)
C51 0.025(2) 0.054(3) 0.060(3) 0.034(2) 0.013(2) 0.017(2)
C52 0.039(2) 0.037(2) 0.056(3) 0.023(2) 0.024(2) 0.022(2)
C55 0.048(3) 0.086(4) 0.105(4) 0.082(4) 0.047(3) 0.038(3)
C56 0.058(3) 0.128(5) 0.056(3) 0.065(4) 0.037(3) 0.060(3)
C59 0.027(2) 0.045(3) 0.082(4) 0.019(2) 0.005(2) 0.015(2)
C60 0.032(2) 0.051(3) 0.086(4) 0.039(3) -0.006(2) 0.017(2)
C63 0.051(3) 0.027(2) 0.054(3) 0.007(2) 0.013(2) 0.014(2)
C64 0.050(3) 0.049(3) 0.052(3) 0.019(2) 0.019(2) 0.021(2)
C67 0.045(3) 0.079(4) 0.067(3) 0.015(3) 0.017(3) 0.023(3)
N1 0.0207(14) 0.0237(15) 0.0276(16) 0.0088(13) 0.0072(12) 0.0045(12)
N2 0.0216(15) 0.0312(16) 0.0324(17) 0.0143(14) 0.0093(13) 0.0105(13)
N3 0.0206(15) 0.0245(15) 0.0355(17) 0.0137(13) 0.0088(13) 0.0066(13)
N4 0.0199(15) 0.0266(16) 0.0397(18) 0.0173(14) 0.0061(13) 0.0059(13)
N5 0.0219(15) 0.0254(15) 0.0443(19) 0.0213(14) 0.0069(14) 0.0063(13)
N6 0.0263(16) 0.0289(16) 0.0427(19) 0.0193(15) 0.0076(15) 0.0056(14)
F1 0.0277(12) 0.0548(15) 0.0587(16) 0.0198(12) 0.0078(11) 0.0158(11)
F2 0.0342(12) 0.0301(12) 0.0554(15) 0.0086(11) 0.0138(11) 0.0030(10)
F3 0.0358(13) 0.0412(13) 0.0484(14) 0.0086(11) 0.0165(11) 0.0068(11)
F4 0.0623(17) 0.0534(15) 0.0633(17) 0.0383(14) 0.0192(14) 0.0108(13)
F5 0.0326(13) 0.0521(15) 0.0657(17) 0.0173(13) 0.0017(12) 0.0143(12)
F6 0.0388(13) 0.0634(16) 0.0394(14) 0.0190(12) 0.0072(11) -0.0011(12)
F7 0.0558(15) 0.0577(15) 0.0489(15) 0.0157(12) 0.0170(12) 0.0311(13)
F8 0.0630(16) 0.0653(16) 0.0427(15) 0.0275(13) 0.0237(13) 0.0279(14)
B1 0.025(2) 0.030(2) 0.047(3) 0.021(2) 0.013(2) 0.0037(19)
B2 0.032(2) 0.041(3) 0.039(3) 0.020(2) 0.013(2) 0.014(2)
Cl1 0.0537(7) 0.0608(7) 0.0675(8) 0.0311(6) 0.0270(6) 0.0207(6)
Cl2 0.0812(10) 0.0567(8) 0.0958(11) 0.0290(8) 0.0429(8) 0.0218(7)

loop_
_atom_type_symbol
_atom_type_description
_atom_type_scat_dispersion_real
_atom_type_scat_dispersion_imag
_atom_type_scat_source
C C 0.0033 0.0016 'International Tables Vol C Tables 4.2.6.8 and 6.1.1.4'
H H 0.0000 0.0000 'International Tables Vol C Tables 4.2.6.8 and 6.1.1.4'
B B 0.0013 0.0007 'International Tables Vol C Tables 4.2.6.8 and 6.1.1.4'
N N 0.0061 0.0033 'International Tables Vol C Tables 4.2.6.8 and 6.1.1.4'
F F 0.0171 0.0103 'International Tables Vol C Tables 4.2.6.8 and 6.1.1.4'
Rh Rh -1.1178 0.9187 'International Tables Vol C Tables 4.2.6.8 and 6.1.1.4'
Cl Cl 0.1484 0.1585 'International Tables Vol C Tables 4.2.6.8 and 6.1.1.4'

loop_
_geom_angle_atom_site_label_1
_geom_angle_atom_site_label_2
_geom_angle_atom_site_label_3
_geom_angle
N3 Rh1 C52 90.80(13)
N3 Rh1 N2 84.87(10)
C52 Rh1 N2 152.41(15)
N3 Rh1 C56 161.2(2)
C52 Rh1 C56 96.28(17)
N2 Rh1 C56 96.45(14)
N3 Rh1 C55 161.32(19)
C52 Rh1 C55 82.24(16)
N2 Rh1 C55 93.28(14)
C56 Rh1 C55 37.5(2)
N3 Rh1 C51 95.02(13)
C52 Rh1 C51 37.82(16)
N2 Rh1 C51 169.69(14)
C56 Rh1 C51 80.34(16)
C55 Rh1 C51 90.08(16)
N6 Rh2 N5 83.64(11)
N6 Rh2 C64 97.14(15)
N5 Rh2 C64 164.43(14)
N6 Rh2 C63 91.65(15)
N5 Rh2 C63 157.31(14)
C64 Rh2 C63 38.19(15)
N6 Rh2 C60 155.10(15)
N5 Rh2 C60 93.10(16)
C64 Rh2 C60 92.52(19)
C63 Rh2 C60 81.88(18)
N6 Rh2 C59 167.08(15)
N5 Rh2 C59 94.42(15)
C64 Rh2 C59 81.33(18)
C63 Rh2 C59 94.85(17)
C60 Rh2 C59 37.55(17)
C2 C1 C15 119.8(3)
C2 C1 C14 119.8(3)
C15 C1 C14 120.3(3)
C1 C2 C3 120.8(3)
C4 C3 C2 121.4(3)
C3 C4 C5 120.4(3)
C6 C5 C4 122.2(3)
C6 C5 C14 119.0(3)
C4 C5 C14 118.8(3)
C5 C6 C7 122.0(3)
C6 C7 C8 122.8(3)
C6 C7 C12 118.5(3)
C8 C7 C12 118.7(3)
C9 C8 C7 121.1(3)
C8 C9 C10 120.8(3)
C11 C10 C9 121.1(3)
C10 C11 C33 119.9(3)
C10 C11 C12 120.1(3)
C33 C11 C12 119.9(3)
C13 C12 C11 123.2(3)
C13 C12 C7 118.9(3)
C11 C12 C7 117.9(3)
C14 C13 C12 122.4(3)
C13 C14 C1 122.6(3)
C13 C14 C5 118.9(3)
C1 C14 C5 118.5(3)
C16 C15 C1 175.8(4)
C15 C16 C17 174.6(4)
C22 C17 C18 118.1(3)
C22 C17 C16 119.2(3)
C18 C17 C16 122.7(3)
C19 C18 C17 120.9(3)
C20 C19 C18 120.6(3)
C19 C20 C21 118.8(3)
C19 C20 N1 121.5(3)
C21 C20 N1 119.7(3)
C22 C21 C20 120.2(3)
C21 C22 C17 121.5(3)
N2 C23 C27 122.8(3)
N2 C23 N1 117.6(3)
C27 C23 N1 119.6(3)
N2 C24 C25 122.6(4)
C26 C25 C24 119.5(3)
C25 C26 C27 118.1(3)
C23 C27 C26 119.3(4)
N3 C28 C32 122.8(3)
N3 C28 N1 116.6(3)
C32 C28 N1 120.5(3)
N3 C29 C30 121.4(3)
C31 C30 C29 119.7(3)
C30 C31 C32 119.2(3)
C28 C32 C31 118.4(3)
C34 C33 C11 174.7(4)
C33 C34 C35 176.1(4)
C36 C35 C40 117.7(3)
C36 C35 C34 121.6(4)
C40 C35 C34 120.6(3)
C37 C36 C35 121.8(4)
C36 C37 C38 120.2(4)
C37 C38 C39 119.1(3)
C37 C38 N4 120.2(3)
C39 C38 N4 120.6(3)
C40 C39 C38 120.6(3)
C39 C40 C35 120.4(3)
N5 C41 C45 122.5(3)
N5 C41 N4 116.8(3)
C45 C41 N4 120.7(3)
N5 C42 C43 122.4(3)
C44 C43 C42 119.9(3)
C43 C44 C45 117.7(4)
C41 C45 C44 119.6(3)
N6 C46 C50 122.6(3)
N6 C46 N4 117.2(3)
C50 C46 N4 120.1(3)
N6 C47 C48 123.2(4)
C49 C48 C47 118.9(4)
C48 C49 C50 119.3(4)
C49 C50 C46 118.7(4)
C52 C51 C58 119.8(6)
C52 C51 Rh1 69.4(2)
C58 C51 Rh1 116.4(5)
C51 C52 C53 120.0(6)
C51 C52 Rh1 72.8(2)
C53 C52 Rh1 112.2(6)
C52 C53 C54 112.4(9)
C55 C54 C53 113.1(7)
C56 C55 C54 117.9(6)
C56 C55 Rh1 71.0(3)
C54 C55 Rh1 114.1(4)
C55 C56 C57 133.6(5)
C55 C56 Rh1 71.5(2)
C57 C56 Rh1 104.3(4)
C58 C57 C56 104.3(7)
C51 C58 C57 106.4(7)
C60 C59 C66 134.1(5)
C60 C59 Rh2 71.0(2)
C66 C59 Rh2 105.5(4)
C59 C60 C61 112.6(5)
C59 C60 Rh2 71.5(2)
C61 C60 Rh2 109.2(4)
C62 C61 C60 116.3(9)
C61 C62 C63 119.7(11)
C64 C63 C62 118.7(6)
C64 C63 Rh2 70.6(2)
C62 C63 Rh2 105.7(5)
C63 C64 C65 123.9(6)
C63 C64 Rh2 71.2(2)
C65 C64 Rh2 119.8(5)
C64 C65 C66 107.1(7)
C65 C66 C59 112.3(7)
Cl2 C67 Cl1 113.4(3)
C20 N1 C23 116.7(3)
C20 N1 C28 120.1(3)
C23 N1 C28 114.8(3)
C23 N2 C24 117.5(3)
C23 N2 Rh1 116.3(2)
C24 N2 Rh1 126.2(2)
C28 N3 C29 118.3(3)
C28 N3 Rh1 116.9(2)
C29 N3 Rh1 124.6(2)
C46 N4 C41 113.0(3)
C46 N4 C38 119.3(3)
C41 N4 C38 117.7(3)
C42 N5 C41 117.8(3)
C42 N5 Rh2 126.0(2)
C41 N5 Rh2 116.2(2)
C47 N6 C46 117.2(3)
C47 N6 Rh2 127.0(3)
C46 N6 Rh2 115.8(2)
F4 B1 F2 109.8(3)
F4 B1 F1 110.1(3)
F2 B1 F1 109.8(3)
F4 B1 F3 108.8(3)
F2 B1 F3 109.7(3)
F1 B1 F3 108.7(3)
F7 B2 F8 111.1(3)
F7 B2 F5 109.8(4)
F8 B2 F5 110.2(3)
F7 B2 F6 110.2(3)
F8 B2 F6 107.8(3)
F5 B2 F6 107.7(3)

loop_
_geom_bond_atom_site_label_1
_geom_bond_atom_site_label_2
_geom_bond_distance
Rh1 N3 2.105(3)
Rh1 C52 2.109(4)
Rh1 N2 2.111(3)
Rh1 C56 2.120(4)
Rh1 C55 2.126(4)
Rh1 C51 2.153(4)
Rh2 N6 2.113(3)
Rh2 N5 2.118(3)
Rh2 C64 2.119(4)
Rh2 C63 2.127(4)
Rh2 C60 2.128(4)
Rh2 C59 2.134(4)
C1 C2 1.369(5)
C1 C15 1.433(5)
C1 C14 1.434(5)
C2 C3 1.412(5)
C3 C4 1.344(5)
C4 C5 1.429(5)
C5 C6 1.387(5)
C5 C14 1.440(5)
C6 C7 1.397(5)
C7 C8 1.426(5)
C7 C12 1.444(4)
C8 C9 1.346(5)
C9 C10 1.416(5)
C10 C11 1.362(5)
C11 C33 1.434(5)
C11 C12 1.444(5)
C12 C13 1.385(5)
C13 C14 1.385(4)
C15 C16 1.197(5)
C16 C17 1.442(5)
C17 C22 1.381(5)
C17 C18 1.397(5)
C18 C19 1.383(5)
C19 C20 1.382(5)
C20 C21 1.397(5)
C20 N1 1.423(4)
C21 C22 1.378(5)
C23 N2 1.338(4)
C23 C27 1.374(5)
C23 N1 1.427(4)
C24 N2 1.344(4)
C24 C25 1.375(5)
C25 C26 1.374(5)
C26 C27 1.383(5)
C28 N3 1.335(4)
C28 C32 1.383(5)
C28 N1 1.432(4)
C29 N3 1.354(4)
C29 C30 1.386(5)
C30 C31 1.364(5)
C31 C32 1.385(5)
C33 C34 1.194(5)
C34 C35 1.438(5)
C35 C36 1.387(5)
C35 C40 1.400(5)
C36 C37 1.365(5)
C37 C38 1.383(5)
C38 C39 1.382(5)
C38 N4 1.436(4)
C39 C40 1.381(5)
C41 N5 1.347(4)
C41 C45 1.373(5)
C41 N4 1.430(4)
C42 N5 1.340(4)
C42 C43 1.378(5)
C43 C44 1.378(5)
C44 C45 1.387(5)
C46 N6 1.350(4)
C46 C50 1.376(5)
C46 N4 1.425(5)
C47 N6 1.338(5)
C47 C48 1.371(5)
C48 C49 1.367(6)
C49 C50 1.374(5)
C51 C52 1.382(6)
C51 C58 1.441(11)
C51 C58A 1.600(15)
C52 C53 1.495(14)
C52 C53A 1.568(12)
C53 C54 1.576(16)
C53A C54A 1.306(16)
C54 C55 1.464(9)
C54A C55 1.672(12)
C55 C56 1.366(7)
C56 C57A 1.425(10)
C56 C57 1.676(11)
C57 C58 1.572(14)
C57A C58A 1.400(17)
C59 C60 1.372(6)
C59 C66A 1.450(12)
C59 C66 1.619(10)
C60 C61A 1.470(10)
C60 C61 1.600(9)
C61 C62 1.160(14)
C61A C62A 1.747(14)
C62 C63 1.635(13)
C62A C63 1.438(11)
C63 C64 1.389(6)
C64 C65 1.448(10)
C64 C65A 1.645(14)
C65 C66 1.598(14)
C65A C66A 1.317(17)
C67 Cl2 1.742(5)
C67 Cl1 1.744(5)
F1 B1 1.397(5)
F2 B1 1.377(5)
F3 B1 1.400(5)
F4 B1 1.375(5)
F5 B2 1.388(5)
F6 B2 1.405(5)
F7 B2 1.366(5)
F8 B2 1.385(5)

loop_
_platon_squeeze_void_nr
_platon_squeeze_void_average_x
_platon_squeeze_void_average_y
_platon_squeeze_void_average_z
_platon_squeeze_void_volume
_platon_squeeze_void_count_electrons
_platon_squeeze_void_content
1 0.029 0.500 0.500 452 119 ' '
2 0.375 0.521 0.052 6 0 ' '
3 0.625 0.479 0.948 6 0 ' '
